data_2226998
loop_
_publ_author_name
'Akkurt, Mehmet'
'Co\,skun, Naciye Y\?ilmaz'
'K\?il\?i\,caslan, Fatma Aytan'
'Yal\,c\?in, Sabiha Manav'
'B\"uy\"ukg\"ung\"or, Orhan'
'G\"ul, Ahmet'

_publ_section_title
;
 [2,3,7,8,13,14,17,18-Octakis(ethylsulfanyl)-5,10,15,20-porphyrazinato]zinc(II)
;
_journal_coeditor_code LH5086
_journal_issue 8
_journal_name_full 'Acta Crystallographica Section E'
_journal_page_first m998
_journal_page_last m999
_journal_paper_doi 10.1107/S1600536810028588
_journal_volume 66
_journal_year 2010
_chemical_formula_iupac '[Zn (C32 H40 N8 S8)]'
_chemical_formula_moiety 'C32 H40 N8 S8 Zn'
_chemical_formula_sum 'C32 H40 N8 S8 Zn'
_chemical_formula_weight 858.67
_chemical_name_systematic
;
[2,3,7,8,13,14,17,18-Octakis(ethylsulfanyl)-5,10,15,20-porphyrazinato]zinc(II)
;
_space_group_IT_number 61
_symmetry_cell_setting orthorhombic
_symmetry_space_group_name_Hall '-P 2ac 2ab'
_symmetry_space_group_name_H-M 'P b c a'
_atom_sites_solution_hydrogens geom
_atom_sites_solution_primary direct
_atom_sites_solution_secondary difmap
_cell_angle_alpha 90
_cell_angle_beta 90
_cell_angle_gamma 90
_cell_formula_units_Z 8
_cell_length_a 8.79730(10)
_cell_length_b 27.2813(3)
_cell_length_c 32.0903(6)
_cell_measurement_reflns_used 86381
_cell_measurement_temperature 295(2)
_cell_measurement_theta_max 26.19
_cell_measurement_theta_min 1.27
_cell_volume 7701.73(19)
_computing_cell_refinement 'X-AREA (Stoe & Cie, 2002)'
_computing_data_collection 'X-AREA (Stoe & Cie, 2002)'
_computing_data_reduction 'X-RED32 (Stoe & Cie, 2002)'
_computing_molecular_graphics 'ORTEP-3 (Farrugia, 1997)'
_computing_publication_material 'WinGX (Farrugia, 1999)'
_computing_structure_refinement 'SHELXL97 (Sheldrick, 2008)'
_computing_structure_solution 'SIR97 (Altomare <i>et al.</i>,  1999)'
_diffrn_ambient_temperature 295(2)
_diffrn_detector_area_resol_mean 6.67
_diffrn_measured_fraction_theta_full 0.997
_diffrn_measured_fraction_theta_max 0.997
_diffrn_measurement_device '2-circle goniometer'
_diffrn_measurement_device_type 'Stoe IPDS 2'
_diffrn_measurement_method '\w scans'
_diffrn_radiation_monochromator 'plane graphite'
_diffrn_radiation_type 'Mo K\a'
_diffrn_radiation_wavelength 0.71073
_diffrn_reflns_av_R_equivalents 0.0000
_diffrn_reflns_av_sigmaI/netI 0.0289
_diffrn_reflns_limit_h_max 10
_diffrn_reflns_limit_h_min 0
_diffrn_reflns_limit_k_max 33
_diffrn_reflns_limit_k_min 0
_diffrn_reflns_limit_l_max 38
_diffrn_reflns_limit_l_min 0
_diffrn_reflns_number 7282
_diffrn_reflns_reduction_process
;
;
_diffrn_reflns_theta_full 25.65
_diffrn_reflns_theta_max 25.65
_diffrn_reflns_theta_min 1.27
_exptl_absorpt_coefficient_mu 1.108
_exptl_absorpt_correction_T_max 0.866
_exptl_absorpt_correction_T_min 0.620
_exptl_absorpt_correction_type refdelf
_exptl_absorpt_process_details '(XABS2; Parkin <i>et al.</i>, 1995)'
_exptl_crystal_colour black
_exptl_crystal_density_diffrn 1.481
_exptl_crystal_density_method 'Not Measured'
_exptl_crystal_description prism
_exptl_crystal_F_000 3568
_exptl_crystal_size_max 0.60
_exptl_crystal_size_mid 0.367
_exptl_crystal_size_min 0.130
_refine_diff_density_max 0.444
_refine_diff_density_min -0.302
_refine_ls_extinction_method none
_refine_ls_goodness_of_fit_ref 1.046
_refine_ls_hydrogen_treatment constr
_refine_ls_matrix_type full
_refine_ls_number_parameters 466
_refine_ls_number_reflns 7282
_refine_ls_number_restraints 16
_refine_ls_restrained_S_all 1.055
_refine_ls_R_factor_all 0.0609
_refine_ls_R_factor_gt 0.0401
_refine_ls_shift/su_max 0.001
_refine_ls_shift/su_mean 0.000
_refine_ls_structure_factor_coef Fsqd
_refine_ls_weighting_details 'calc w=1/[\s^2^(Fo^2^)+(0.0526P)^2^+1.4010P] where P=(Fo^2^+2Fc^2^)/3'
_refine_ls_weighting_scheme calc
_refine_ls_wR_factor_gt 0.0897
_refine_ls_wR_factor_ref 0.0969
_reflns_number_gt 5696
_reflns_number_total 7282
_reflns_threshold_expression I>2\s(I)
_cod_data_source_file lh5086.cif
_cod_data_source_block I
_cod_database_code 2226998
_cod_database_fobs_code 2226998

loop_
_symmetry_equiv_pos_site_id
_symmetry_equiv_pos_as_xyz
1 x,y,z
2 1/2-x,-y,1/2+z
3 1/2+x,1/2-y,-z
4 -x,1/2+y,1/2-z
5 -x,-y,-z
6 1/2+x,y,1/2-z
7 1/2-x,1/2+y,z
8 x,1/2-y,1/2+z

loop_
_atom_site_aniso_label
_atom_site_aniso_U_11
_atom_site_aniso_U_22
_atom_site_aniso_U_33
_atom_site_aniso_U_12
_atom_site_aniso_U_13
_atom_site_aniso_U_23
Zn1 0.0468(2) 0.0382(2) 0.0354(2) -0.0078(2) -0.00250(10) 0.00190(10)
S1 0.0823(6) 0.0590(5) 0.0437(4) -0.0114(5) 0.0107(4) 0.0101(4)
S2 0.0815(7) 0.0699(6) 0.0356(4) -0.0123(5) -0.0052(4) 0.0005(4)
S3 0.0621(5) 0.0587(5) 0.0586(5) -0.0113(4) -0.0147(4) -0.0084(4)
S4 0.0507(5) 0.0533(5) 0.0696(5) -0.0140(4) -0.0031(4) 0.0120(4)
S5 0.0476(4) 0.0468(4) 0.0379(3) -0.0042(3) 0.0024(3) 0.0048(3)
S6 0.0644(5) 0.0564(5) 0.0416(4) -0.0071(4) -0.0033(4) -0.0026(3)
S7 0.0627(5) 0.0569(5) 0.0542(5) -0.0169(4) -0.0044(4) -0.0068(4)
S8B 0.115(4) 0.0484(19) 0.0562(13) -0.032(2) 0.008(2) -0.0002(13)
N1 0.0487(15) 0.0380(13) 0.0371(12) -0.0066(11) -0.0021(11) 0.0024(10)
N2 0.0461(14) 0.0394(13) 0.0375(12) -0.0025(11) -0.0038(11) -0.0004(10)
N3 0.0404(14) 0.0378(12) 0.0385(12) -0.0053(10) -0.0021(10) 0.0020(10)
N4 0.0402(13) 0.0365(12) 0.0389(12) -0.0016(10) 0.0015(10) 0.0020(9)
N5 0.0409(13) 0.0369(12) 0.0365(12) -0.0035(10) 0.0002(10) 0.0004(9)
N6 0.0431(13) 0.0378(12) 0.0390(13) -0.0019(11) -0.0014(10) -0.0007(10)
N7 0.0483(14) 0.0354(12) 0.0380(12) -0.0060(11) 0.0005(11) 0.0008(10)
N8 0.0494(15) 0.0392(13) 0.0414(13) -0.0053(11) 0.0014(11) 0.0021(10)
C1 0.0440(17) 0.0424(16) 0.0389(14) 0.0007(13) 0.0022(12) 0.0033(12)
C2 0.0455(17) 0.0425(16) 0.0382(14) 0.0020(13) -0.0013(12) -0.0011(12)
C3 0.0503(18) 0.0477(16) 0.0359(15) 0.0008(14) 0.0029(13) -0.0002(12)
C4 0.0557(18) 0.0447(16) 0.0349(14) -0.0032(14) 0.0040(14) 0.0034(12)
C7 0.123(4) 0.082(3) 0.060(2) -0.027(3) -0.024(2) -0.004(2)
C8 0.105(4) 0.133(4) 0.066(3) -0.039(3) -0.008(3) -0.020(3)
C9 0.0412(16) 0.0390(15) 0.0418(15) -0.0005(12) -0.0030(12) -0.0025(12)
C10 0.0366(15) 0.0373(14) 0.0429(15) 0.0003(12) -0.0003(12) 0.0022(12)
C11 0.0407(16) 0.0375(14) 0.0491(17) -0.0036(13) -0.0026(13) 0.0031(13)
C12 0.0434(17) 0.0410(16) 0.0471(16) -0.0044(13) -0.0080(14) -0.0040(12)
C15 0.072(2) 0.052(2) 0.083(3) 0.0030(18) 0.005(2) 0.0121(18)
C16 0.106(4) 0.060(2) 0.109(4) 0.005(2) 0.012(3) 0.026(2)
C17 0.0372(15) 0.0372(14) 0.0373(14) 0.0019(12) 0.0020(12) 0.0051(11)
C18 0.0392(16) 0.0392(14) 0.0376(14) 0.0037(12) -0.0016(12) 0.0006(12)
C19 0.0423(16) 0.0403(15) 0.0325(13) 0.0042(12) -0.0015(11) 0.0013(11)
C20 0.0395(15) 0.0390(15) 0.0371(14) 0.0010(12) 0.0007(12) 0.0033(11)
C21 0.063(2) 0.0427(17) 0.060(2) -0.0037(16) 0.0114(17) -0.0012(14)
C22 0.098(3) 0.055(2) 0.073(3) -0.013(2) 0.014(2) 0.0118(18)
C23 0.062(2) 0.067(2) 0.0428(17) 0.0045(17) 0.0014(15) -0.0003(15)
C24 0.088(3) 0.105(3) 0.052(2) 0.001(3) -0.010(2) -0.017(2)
C25 0.0410(16) 0.0350(14) 0.0423(15) 0.0007(12) -0.0010(12) -0.0026(12)
C26 0.0427(16) 0.0365(15) 0.0418(15) -0.0008(13) 0.0006(13) 0.0010(12)
C27B 0.034(6) 0.033(6) 0.057(7) -0.004(4) -0.010(4) -0.016(5)
C28 0.0418(16) 0.0386(15) 0.0445(17) -0.0021(13) -0.0020(13) -0.0014(12)
C29 0.091(3) 0.101(3) 0.059(2) -0.031(3) 0.007(2) -0.021(2)
C30 0.100(3) 0.117(4) 0.074(3) -0.020(3) -0.006(3) -0.033(3)
S8A 0.063(2) 0.058(3) 0.072(2) -0.0233(17) -0.0153(19) 0.021(2)
C27A 0.043(9) 0.048(8) 0.040(7) -0.017(5) 0.002(6) 0.021(6)

loop_
_atom_site_type_symbol
_atom_site_label
_atom_site_fract_x
_atom_site_fract_y
_atom_site_fract_z
_atom_site_U_iso_or_equiv
_atom_site_thermal_displace_type
_atom_site_calc_flag
_atom_site_refinement_flags
_atom_site_occupancy
Zn Zn1 0.62155(4) 0.183880(10) 0.323490(10) 0.04010(10) Uani . . 1.000
S S1 0.56218(12) 0.06894(3) 0.47611(3) 0.0617(3) Uani . . 1.000
S S2 0.79562(12) 0.16274(3) 0.50015(2) 0.0623(3) Uani . . 1.000
S S3 1.05348(11) 0.31228(3) 0.40786(3) 0.0598(3) Uani . . 1.000
S S4 1.05456(10) 0.34318(3) 0.30195(3) 0.0579(3) Uani . . 1.000
S S5 0.88817(9) 0.24250(3) 0.16339(2) 0.0441(2) Uani . . 1.000
S S6 0.60435(10) 0.14544(3) 0.14841(2) 0.0541(3) Uani . . 1.000
S S7 0.27372(11) 0.03081(3) 0.23777(3) 0.0579(3) Uani . . 1.000
S S8B 0.3114(11) -0.0068(2) 0.33482(16) 0.0732(15) Uani . . 0.543(13)
N N1 0.6525(3) 0.15882(8) 0.38158(7) 0.0413(8) Uani . . 1.000
N N2 0.8203(3) 0.22106(8) 0.40843(7) 0.0410(8) Uani . . 1.000
N N3 0.7915(3) 0.23069(8) 0.33388(7) 0.0389(7) Uani . . 1.000
N N4 0.8438(3) 0.25778(8) 0.26365(7) 0.0385(7) Uani . . 1.000
N N5 0.6573(3) 0.19305(8) 0.26230(7) 0.0381(7) Uani . . 1.000
N N6 0.5007(3) 0.12757(8) 0.23537(7) 0.0400(7) Uani . . 1.000
N N7 0.5143(3) 0.12142(8) 0.31024(7) 0.0406(7) Uani . . 1.000
N N8 0.4965(3) 0.08565(8) 0.37884(7) 0.0433(8) Uani . . 1.000
C C1 0.5853(3) 0.11832(10) 0.39820(9) 0.0418(9) Uani . . 1.000
C C2 0.7336(3) 0.18153(10) 0.41229(9) 0.0421(9) Uani . . 1.000
C C3 0.7156(3) 0.15368(11) 0.45124(9) 0.0446(9) Uani . . 1.000
C C4 0.6246(4) 0.11465(11) 0.44202(8) 0.0451(9) Uani . . 1.000
C C5A 0.6702(6) 0.01709(18) 0.45794(17) 0.0751(18) Uiso . . 0.841(10)
C C6A 0.8372(8) 0.0233(3) 0.4623(3) 0.120(3) Uiso . . 0.841(10)
C C7 0.8662(6) 0.22413(16) 0.50147(13) 0.0883(18) Uani . . 1.000
C C8 0.9413(6) 0.2340(2) 0.54207(13) 0.101(2) Uani . . 1.000
C C9 0.8469(3) 0.24323(10) 0.37194(9) 0.0407(9) Uani . . 1.000
C C10 0.8562(3) 0.26070(10) 0.30526(9) 0.0389(8) Uani . . 1.000
C C11 0.9524(3) 0.29630(10) 0.32636(9) 0.0424(9) Uani . . 1.000
C C12 0.9476(3) 0.28539(10) 0.36767(9) 0.0438(9) Uani . . 1.000
C C13A 0.9045(6) 0.33738(18) 0.44078(16) 0.0690(17) Uiso . . 0.802(10)
C C14A 0.8356(9) 0.3835(3) 0.4200(3) 0.107(2) Uiso . . 0.802(10)
C C15 0.9011(4) 0.37875(13) 0.27885(13) 0.0690(14) Uani . . 1.000
C C16 0.9640(6) 0.41584(14) 0.24931(16) 0.092(2) Uani . . 1.000
C C17 0.7582(3) 0.22486(10) 0.24441(8) 0.0372(8) Uani . . 1.000
C C18 0.5973(3) 0.16502(10) 0.23179(8) 0.0387(8) Uani . . 1.000
C C19 0.6603(3) 0.17977(10) 0.19120(8) 0.0384(8) Uani . . 1.000
C C20 0.7609(3) 0.21698(10) 0.19924(8) 0.0385(8) Uani . . 1.000
C C21 0.9468(4) 0.30188(11) 0.18359(11) 0.0552(11) Uani . . 1.000
C C22 1.0154(5) 0.33019(14) 0.14801(12) 0.0753(16) Uani . . 1.000
C C23 0.6966(4) 0.17078(13) 0.10339(10) 0.0573(11) Uani . . 1.000
C C24 0.6649(5) 0.13667(17) 0.06641(12) 0.0817(16) Uani . . 1.000
C C25 0.4650(3) 0.10740(10) 0.27176(9) 0.0394(9) Uani . . 1.000
C C26 0.4646(3) 0.08733(10) 0.33842(9) 0.0403(9) Uani . . 1.000
C C27B 0.364(3) 0.0494(5) 0.3159(4) 0.041(4) Uani . . 0.543(13)
C C28 0.3731(3) 0.06272(10) 0.27547(9) 0.0416(9) Uani . . 1.000
C C29 0.3727(5) 0.03955(17) 0.18997(12) 0.0837(16) Uani . . 1.000
C C30 0.3176(6) 0.00225(19) 0.15882(14) 0.0970(19) Uani . . 1.000
C C31B 0.3468(12) -0.0166(3) 0.3838(2) 0.080(3) Uiso . . 0.543(13)
C C32B 0.2550(14) -0.0561(4) 0.4038(3) 0.085(3) Uiso . . 0.543(13)
C C31A 0.2574(14) 0.0014(4) 0.3878(3) 0.076(3) Uiso . . 0.457(13)
C C32A 0.1888(19) -0.0470(5) 0.4029(4) 0.103(4) Uiso . . 0.457(13)
C C13B 0.960(3) 0.3675(9) 0.4188(14) 0.174(18) Uiso . . 0.198(10)
C C5B 0.721(3) 0.0346(12) 0.4914(8) 0.112(14) Uiso . . 0.159(10)
C C6B 0.815(4) 0.0050(19) 0.4767(16) 0.145(19) Uiso . . 0.159(10)
S S8A 0.2570(7) 0.0047(3) 0.3375(2) 0.0643(14) Uani . . 0.457(13)
C C14B 0.804(2) 0.3711(8) 0.4367(7) 0.062(6) Uiso . . 0.198(10)
C C27A 0.386(3) 0.0512(7) 0.3183(4) 0.044(5) Uani . . 0.457(13)
H H6A1 0.88780 -0.00550 0.45220 0.1800 Uiso calc . 0.841(10)
H H8B 0.99020 0.26540 0.54110 0.1520 Uiso calc R 1.000
H H6A2 0.86220 0.02840 0.49110 0.1800 Uiso calc . 0.841(10)
H H6A3 0.86940 0.05120 0.44630 0.1800 Uiso calc . 0.841(10)
H H7A 0.93860 0.22890 0.47900 0.1060 Uiso calc R 1.000
H H7B 0.78290 0.24690 0.49750 0.1060 Uiso calc R 1.000
H H8A 0.86650 0.23390 0.56380 0.1520 Uiso calc R 1.000
H H5A1 0.63920 -0.01180 0.47340 0.0900 Uiso calc . 0.841(10)
H H5A2 0.64620 0.01140 0.42880 0.0900 Uiso calc . 0.841(10)
H H15B 0.84410 0.39520 0.30060 0.0820 Uiso calc R 1.000
H H16A 1.03170 0.43740 0.26400 0.1380 Uiso calc R 1.000
H H16B 0.88230 0.43450 0.23750 0.1380 Uiso calc R 1.000
H H16C 1.01860 0.39940 0.22750 0.1380 Uiso calc R 1.000
H H21A 0.85990 0.31930 0.19480 0.0660 Uiso calc R 1.000
H H21B 1.02090 0.29770 0.20570 0.0660 Uiso calc R 1.000
H H22A 1.09790 0.31180 0.13630 0.1130 Uiso calc R 1.000
H H22B 1.05250 0.36110 0.15800 0.1130 Uiso calc R 1.000
H H22C 0.93940 0.33570 0.12710 0.1130 Uiso calc R 1.000
H H23A 0.65740 0.20330 0.09770 0.0690 Uiso calc R 1.000
H H23B 0.80520 0.17330 0.10820 0.0690 Uiso calc R 1.000
H H24A 0.71200 0.10550 0.07130 0.1230 Uiso calc R 1.000
H H24B 0.70560 0.15090 0.04140 0.1230 Uiso calc R 1.000
H H24C 0.55720 0.13230 0.06340 0.1230 Uiso calc R 1.000
H H29A 0.35430 0.07240 0.17950 0.1000 Uiso calc R 1.000
H H29B 0.48110 0.03570 0.19440 0.1000 Uiso calc R 1.000
H H30A 0.34790 -0.02990 0.16760 0.1450 Uiso calc R 1.000
H H30B 0.36100 0.00920 0.13200 0.1450 Uiso calc R 1.000
H H30C 0.20880 0.00370 0.15700 0.1450 Uiso calc R 1.000
H H31C 0.45350 -0.02490 0.38670 0.0950 Uiso calc . 0.543(13)
H H31D 0.32970 0.01370 0.39900 0.0950 Uiso calc . 0.543(13)
H H32D 0.15860 -0.04310 0.41240 0.1280 Uiso calc . 0.543(13)
H H32E 0.30830 -0.06850 0.42770 0.1280 Uiso calc . 0.543(13)
H H32F 0.23910 -0.08220 0.38420 0.1280 Uiso calc . 0.543(13)
H H8C 1.01560 0.20900 0.54750 0.1520 Uiso calc R 1.000
H H13A 0.82570 0.31300 0.44490 0.0830 Uiso calc . 0.802(10)
H H13B 0.94620 0.34590 0.46780 0.0830 Uiso calc . 0.802(10)
H H14A 0.91020 0.40920 0.41940 0.1610 Uiso calc . 0.802(10)
H H14B 0.74860 0.39420 0.43570 0.1610 Uiso calc . 0.802(10)
H H14C 0.80510 0.37580 0.39200 0.1610 Uiso calc . 0.802(10)
H H15A 0.83230 0.35700 0.26410 0.0820 Uiso calc R 1.000
H H5B1 0.78610 0.05950 0.50330 0.1350 Uiso calc . 0.159(10)
H H5B2 0.68140 0.01670 0.51520 0.1350 Uiso calc . 0.159(10)
H H6B1 0.88970 -0.00250 0.49740 0.2170 Uiso calc . 0.159(10)
H H6B2 0.86300 0.01930 0.45280 0.2170 Uiso calc . 0.159(10)
H H6B3 0.76310 -0.02450 0.46860 0.2170 Uiso calc . 0.159(10)
H H13C 1.02560 0.38560 0.43760 0.2080 Uiso calc . 0.198(10)
H H13D 0.95750 0.38580 0.39290 0.2080 Uiso calc . 0.198(10)
H H14D 0.78010 0.34120 0.45120 0.0930 Uiso calc . 0.198(10)
H H14E 0.73190 0.37610 0.41470 0.0930 Uiso calc . 0.198(10)
H H14F 0.79960 0.39810 0.45580 0.0930 Uiso calc . 0.198(10)
H H31A 0.36090 0.00410 0.39790 0.0920 Uiso calc . 0.457(13)
H H31B 0.19940 0.02850 0.39920 0.0920 Uiso calc . 0.457(13)
H H32A 0.09080 -0.05150 0.39030 0.1550 Uiso calc . 0.457(13)
H H32B 0.17820 -0.04620 0.43260 0.1550 Uiso calc . 0.457(13)
H H32C 0.25440 -0.07360 0.39510 0.1550 Uiso calc . 0.457(13)

loop_
_atom_type_symbol
_atom_type_description
_atom_type_scat_dispersion_real
_atom_type_scat_dispersion_imag
_atom_type_scat_source
Zn Zn 0.2839 1.4301 'International Tables Vol C Tables 4.2.6.8 and 6.1.1.4'
S S 0.1246 0.1234 'International Tables Vol C Tables 4.2.6.8 and 6.1.1.4'
N N 0.0061 0.0033 'International Tables Vol C Tables 4.2.6.8 and 6.1.1.4'
H H 0.0000 0.0000 'International Tables Vol C Tables 4.2.6.8 and 6.1.1.4'
C C 0.0033 0.0016 'International Tables Vol C Tables 4.2.6.8 and 6.1.1.4'

loop_
_geom_angle_atom_site_label_1
_geom_angle_atom_site_label_2
_geom_angle_atom_site_label_3
_geom_angle_site_symmetry_1
_geom_angle_site_symmetry_2
_geom_angle_site_symmetry_3
_geom_angle
_geom_angle_publ_flag
N1 Zn1 N3 . . . 87.77(10) no
N1 Zn1 N5 . . . 158.84(10) no
N1 Zn1 N7 . . . 88.35(9) no
S5 Zn1 N1 6_455 . . 99.45(7) no
N3 Zn1 N5 . . . 88.07(10) no
N3 Zn1 N7 . . . 159.68(10) no
S5 Zn1 N3 6_455 . . 99.71(7) no
N5 Zn1 N7 . . . 88.40(9) no
S5 Zn1 N5 6_455 . . 101.71(7) no
S5 Zn1 N7 6_455 . . 100.60(8) no
C4 S1 C5A . . . 101.1(2) no
C4 S1 C5B . . . 107.8(9) no
C3 S2 C7 . . . 107.19(17) no
C12 S3 C13A . . . 101.67(19) no
C12 S3 C13B . . . 105.0(12) no
C11 S4 C15 . . . 101.02(15) no
C20 S5 C21 . . . 107.54(15) no
Zn1 S5 C20 6_555 . . 98.74(9) no
Zn1 S5 C21 6_555 . . 105.22(11) no
C19 S6 C23 . . . 107.52(15) no
C28 S7 C29 . . . 106.76(17) no
C27A S8A C31A . . . 112.2(7) no
C27B S8B C31B . . . 116.0(7) no
Zn1 N1 C2 . . . 125.99(18) no
C1 N1 C2 . . . 108.2(2) no
Zn1 N1 C1 . . . 125.59(19) no
C2 N2 C9 . . . 123.3(2) no
Zn1 N3 C9 . . . 125.48(19) no
Zn1 N3 C10 . . . 126.03(19) no
C9 N3 C10 . . . 107.8(2) no
C10 N4 C17 . . . 123.4(2) no
Zn1 N5 C17 . . . 126.32(18) no
Zn1 N5 C18 . . . 125.35(19) no
C17 N5 C18 . . . 108.0(2) no
C18 N6 C25 . . . 122.9(2) no
Zn1 N7 C25 . . . 125.69(18) no
C25 N7 C26 . . . 107.8(2) no
Zn1 N7 C26 . . . 126.23(19) no
C1 N8 C26 . . . 123.6(2) no
N1 C1 C4 . . . 109.4(2) no
N8 C1 C4 . . . 122.9(3) no
N1 C1 N8 . . . 127.7(3) no
N1 C2 N2 . . . 127.0(3) no
N2 C2 C3 . . . 124.1(3) no
N1 C2 C3 . . . 108.8(2) no
S2 C3 C2 . . . 130.6(2) no
C2 C3 C4 . . . 106.4(2) no
S2 C3 C4 . . . 123.0(2) no
S1 C4 C1 . . . 125.5(2) no
S1 C4 C3 . . . 127.3(2) no
C1 C4 C3 . . . 107.2(2) no
S1 C5A C6A . . . 113.7(4) no
S1 C5B C6B . . . 140(3) no
S2 C7 C8 . . . 110.2(3) no
N3 C9 C12 . . . 109.4(2) no
N2 C9 C12 . . . 123.0(3) no
N2 C9 N3 . . . 127.6(2) no
N3 C10 C11 . . . 109.4(2) no
N3 C10 N4 . . . 127.2(2) no
N4 C10 C11 . . . 123.4(2) no
S4 C11 C12 . . . 127.8(2) no
S4 C11 C10 . . . 125.4(2) no
C10 C11 C12 . . . 106.8(2) no
S3 C12 C11 . . . 127.6(2) no
C9 C12 C11 . . . 106.5(2) no
S3 C12 C9 . . . 125.7(2) no
S3 C13A C14A . . . 109.8(4) no
S3 C13B C14B . . . 124.5(18) no
S4 C15 C16 . . . 110.2(3) no
N4 C17 N5 . . . 127.1(2) no
N5 C17 C20 . . . 109.4(2) no
N4 C17 C20 . . . 123.5(2) no
N6 C18 C19 . . . 121.7(2) no
N5 C18 N6 . . . 128.4(2) no
N5 C18 C19 . . . 109.9(2) no
S6 C19 C18 . . . 116.5(2) no
S6 C19 C20 . . . 137.1(2) no
C18 C19 C20 . . . 106.2(2) no
S5 C20 C17 . . . 127.0(2) no
S5 C20 C19 . . . 125.7(2) no
C17 C20 C19 . . . 106.5(2) no
S5 C21 C22 . . . 107.5(2) no
S6 C23 C24 . . . 107.9(3) no
N6 C25 N7 . . . 127.2(2) no
N6 C25 C28 . . . 123.1(3) no
N7 C25 C28 . . . 109.6(2) no
N8 C26 C27B . . . 123.8(5) no
N8 C26 C27A . . . 122.9(7) no
N7 C26 N8 . . . 127.0(2) no
N7 C26 C27B . . . 109.3(5) no
N7 C26 C27A . . . 109.9(7) no
S8A C27A C28 . . . 115.9(14) no
S8A C27A C26 . . . 131.5(10) no
C26 C27A C28 . . . 109.9(13) no
C26 C27B C28 . . . 103.6(11) no
S8B C27B C28 . . . 126.7(10) no
S8B C27B C26 . . . 126.2(10) no
S7 C28 C27A . . . 127.5(9) no
S7 C28 C25 . . . 129.8(2) no
S7 C28 C27B . . . 120.5(8) no
C25 C28 C27B . . . 109.5(8) no
C25 C28 C27A . . . 102.7(9) no
S7 C29 C30 . . . 108.9(3) no
S8A C31A C32A . . . 111.3(9) no
S8B C31B C32B . . . 115.6(7) no
S1 C5A H5A1 . . . 109.00 no
S1 C5A H5A2 . . . 109.00 no
C6A C5A H5A1 . . . 109.00 no
C6A C5A H5A2 . . . 109.00 no
H5A1 C5A H5A2 . . . 108.00 no
C6B C5B H5B1 . . . 102.00 no
C6B C5B H5B2 . . . 102.00 no
H5B1 C5B H5B2 . . . 105.00 no
S1 C5B H5B2 . . . 102.00 no
S1 C5B H5B1 . . . 102.00 no
H6A1 C6A H6A3 . . . 109.00 no
H6A1 C6A H6A2 . . . 110.00 no
C5A C6A H6A1 . . . 109.00 no
C5A C6A H6A2 . . . 109.00 no
C5A C6A H6A3 . . . 109.00 no
H6A2 C6A H6A3 . . . 109.00 no
C5B C6B H6B2 . . . 109.00 no
C5B C6B H6B3 . . . 109.00 no
C5B C6B H6B1 . . . 109.00 no
H6B1 C6B H6B3 . . . 110.00 no
H6B2 C6B H6B3 . . . 109.00 no
H6B1 C6B H6B2 . . . 110.00 no
C8 C7 H7A . . . 110.00 no
H7A C7 H7B . . . 108.00 no
S2 C7 H7B . . . 110.00 no
C8 C7 H7B . . . 110.00 no
S2 C7 H7A . . . 110.00 no
C7 C8 H8A . . . 109.00 no
H8B C8 H8C . . . 110.00 no
C7 C8 H8B . . . 109.00 no
C7 C8 H8C . . . 109.00 no
H8A C8 H8B . . . 110.00 no
H8A C8 H8C . . . 109.00 no
S3 C13A H13B . . . 110.00 no
C14A C13A H13A . . . 110.00 no
S3 C13A H13A . . . 110.00 no
H13A C13A H13B . . . 108.00 no
C14A C13A H13B . . . 110.00 no
S3 C13B H13D . . . 106.00 no
C14B C13B H13C . . . 106.00 no
H13C C13B H13D . . . 107.00 no
C14B C13B H13D . . . 106.00 no
S3 C13B H13C . . . 106.00 no
H14A C14A H14C . . . 109.00 no
C13A C14A H14A . . . 110.00 no
C13A C14A H14B . . . 109.00 no
C13A C14A H14C . . . 110.00 no
H14A C14A H14B . . . 109.00 no
H14B C14A H14C . . . 110.00 no
C13B C14B H14D . . . 109.00 no
C13B C14B H14E . . . 110.00 no
C13B C14B H14F . . . 110.00 no
H14D C14B H14E . . . 109.00 no
H14D C14B H14F . . . 109.00 no
H14E C14B H14F . . . 110.00 no
S4 C15 H15B . . . 110.00 no
C16 C15 H15A . . . 110.00 no
S4 C15 H15A . . . 110.00 no
H15A C15 H15B . . . 108.00 no
C16 C15 H15B . . . 110.00 no
C15 C16 H16B . . . 109.00 no
C15 C16 H16A . . . 109.00 no
C15 C16 H16C . . . 109.00 no
H16A C16 H16B . . . 109.00 no
H16A C16 H16C . . . 109.00 no
H16B C16 H16C . . . 110.00 no
H21A C21 H21B . . . 108.00 no
C22 C21 H21A . . . 110.00 no
C22 C21 H21B . . . 110.00 no
S5 C21 H21A . . . 110.00 no
S5 C21 H21B . . . 110.00 no
C21 C22 H22A . . . 109.00 no
C21 C22 H22B . . . 110.00 no
C21 C22 H22C . . . 109.00 no
H22A C22 H22B . . . 109.00 no
H22A C22 H22C . . . 110.00 no
H22B C22 H22C . . . 109.00 no
S6 C23 H23A . . . 110.00 no
S6 C23 H23B . . . 110.00 no
C24 C23 H23B . . . 110.00 no
H23A C23 H23B . . . 108.00 no
C24 C23 H23A . . . 110.00 no
H24A C24 H24B . . . 110.00 no
H24A C24 H24C . . . 109.00 no
C23 C24 H24A . . . 109.00 no
C23 C24 H24B . . . 109.00 no
C23 C24 H24C . . . 109.00 no
H24B C24 H24C . . . 110.00 no
S7 C29 H29B . . . 110.00 no
S7 C29 H29A . . . 110.00 no
H29A C29 H29B . . . 108.00 no
C30 C29 H29A . . . 110.00 no
C30 C29 H29B . . . 110.00 no
C29 C30 H30A . . . 109.00 no
C29 C30 H30C . . . 109.00 no
H30A C30 H30B . . . 109.00 no
C29 C30 H30B . . . 109.00 no
H30B C30 H30C . . . 109.00 no
H30A C30 H30C . . . 109.00 no
S8A C31A H31B . . . 109.00 no
S8A C31A H31A . . . 109.00 no
C32A C31A H31B . . . 109.00 no
H31A C31A H31B . . . 108.00 no
C32A C31A H31A . . . 109.00 no
S8B C31B H31C . . . 108.00 no
S8B C31B H31D . . . 108.00 no
H31C C31B H31D . . . 107.00 no
C32B C31B H31C . . . 108.00 no
C32B C31B H31D . . . 108.00 no
C31A C32A H32A . . . 109.00 no
C31A C32A H32B . . . 109.00 no
C31A C32A H32C . . . 109.00 no
H32A C32A H32B . . . 110.00 no
H32B C32A H32C . . . 110.00 no
H32A C32A H32C . . . 109.00 no
C31B C32B H32E . . . 109.00 no
C31B C32B H32F . . . 109.00 no
H32D C32B H32F . . . 109.00 no
H32E C32B H32F . . . 109.00 no
H32D C32B H32E . . . 109.00 no
C31B C32B H32D . . . 110.00 no

loop_
_geom_bond_atom_site_label_1
_geom_bond_atom_site_label_2
_geom_bond_site_symmetry_1
_geom_bond_site_symmetry_2
_geom_bond_distance
_geom_bond_publ_flag
Zn1 N1 . . 2.004(2) y
Zn1 N3 . . 1.994(2) y
Zn1 N5 . . 2.004(2) y
Zn1 N7 . . 1.994(2) y
Zn1 S5 . 6_455 2.6364(9) y
S1 C4 . . 1.747(3) no
S1 C5A . . 1.801(5) no
S1 C5B . . 1.75(3) no
S2 C3 . . 1.738(3) no
S2 C7 . . 1.787(5) no
S3 C12 . . 1.752(3) no
S3 C13A . . 1.817(5) no
S3 C13B . . 1.75(3) no
S4 C11 . . 1.748(3) no
S4 C15 . . 1.820(4) no
S5 C20 . . 1.750(3) no
S5 C21 . . 1.820(3) no
S6 C19 . . 1.734(3) no
S6 C23 . . 1.796(3) no
S7 C28 . . 1.728(3) no
S7 C29 . . 1.780(4) no
S8A C27A . . 1.81(2) no
S8A C31A . . 1.617(12) no
S8B C27B . . 1.713(16) no
S8B C31B . . 1.625(9) no
N1 C2 . . 1.365(4) no
N1 C1 . . 1.362(4) no
N2 C2 . . 1.327(4) no
N2 C9 . . 1.339(4) no
N3 C10 . . 1.356(4) no
N3 C9 . . 1.359(4) no
N4 C17 . . 1.325(4) no
N4 C10 . . 1.342(4) no
N5 C17 . . 1.368(4) no
N5 C18 . . 1.350(3) no
N6 C25 . . 1.329(4) no
N6 C18 . . 1.334(4) no
N7 C25 . . 1.364(4) no
N7 C26 . . 1.369(4) no
N8 C1 . . 1.338(4) no
N8 C26 . . 1.328(4) no
C1 C4 . . 1.452(4) no
C2 C3 . . 1.471(4) no
C3 C4 . . 1.365(4) no
C5A C6A . . 1.486(9) no
C5B C6B . . 1.25(5) no
C7 C8 . . 1.485(6) no
C9 C12 . . 1.458(4) no
C10 C11 . . 1.455(4) no
C11 C12 . . 1.359(4) no
C13A C14A . . 1.548(10) no
C13B C14B . . 1.49(3) no
C15 C16 . . 1.493(6) no
C17 C20 . . 1.466(4) no
C18 C19 . . 1.472(4) no
C19 C20 . . 1.371(4) no
C21 C22 . . 1.505(5) no
C23 C24 . . 1.534(5) no
C25 C28 . . 1.468(4) no
C26 C27B . . 1.542(19) no
C26 C27A . . 1.37(2) no
C27A C28 . . 1.415(14) no
C27B C28 . . 1.350(13) no
C29 C30 . . 1.507(7) no
C31A C32A . . 1.531(18) no
C31B C32B . . 1.492(14) no
C5A H5A1 . . 0.9700 no
C5A H5A2 . . 0.9700 no
C5B H5B1 . . 0.9700 no
C5B H5B2 . . 0.9700 no
C6A H6A3 . . 0.9600 no
C6A H6A1 . . 0.9600 no
C6A H6A2 . . 0.9600 no
C6B H6B2 . . 0.9600 no
C6B H6B1 . . 0.9600 no
C6B H6B3 . . 0.9600 no
C7 H7B . . 0.9700 no
C7 H7A . . 0.9700 no
C8 H8B . . 0.9600 no
C8 H8A . . 0.9600 no
C8 H8C . . 0.9600 no
C13A H13B . . 0.9700 no
C13A H13A . . 0.9700 no
C13B H13C . . 0.9700 no
C13B H13D . . 0.9700 no
C14A H14C . . 0.9600 no
C14A H14A . . 0.9600 no
C14A H14B . . 0.9600 no
C14B H14E . . 0.9600 no
C14B H14D . . 0.9600 no
C14B H14F . . 0.9600 no
C15 H15A . . 0.9700 no
C15 H15B . . 0.9700 no
C16 H16B . . 0.9600 no
C16 H16C . . 0.9600 no
C16 H16A . . 0.9600 no
C21 H21B . . 0.9700 no
C21 H21A . . 0.9700 no
C22 H22A . . 0.9600 no
C22 H22B . . 0.9600 no
C22 H22C . . 0.9600 no
C23 H23B . . 0.9700 no
C23 H23A . . 0.9700 no
C24 H24B . . 0.9600 no
C24 H24A . . 0.9600 no
C24 H24C . . 0.9600 no
C29 H29B . . 0.9700 no
C29 H29A . . 0.9700 no
C30 H30C . . 0.9600 no
C30 H30A . . 0.9600 no
C30 H30B . . 0.9600 no
C31A H31B . . 0.9700 no
C31A H31A . . 0.9700 no
C31B H31D . . 0.9700 no
C31B H31C . . 0.9700 no
C32A H32B . . 0.9600 no
C32A H32C . . 0.9600 no
C32A H32A . . 0.9600 no
C32B H32D . . 0.9600 no
C32B H32E . . 0.9600 no
C32B H32F . . 0.9600 no

loop_
_geom_contact_atom_site_label_1
_geom_contact_atom_site_label_2
_geom_contact_distance
_geom_contact_site_symmetry_1
_geom_contact_site_symmetry_2
_geom_contact_publ_flag
Zn1 H23B 3.5500 . 6_455 no
S1 S2 3.3706(13) . . no
S1 N8 3.207(2) . . no
S2 C5B 3.57(3) . . no
S2 S3 3.7036(13) . 3_456 no
S2 N2 3.353(2) . . no
S2 S1 3.3706(13) . . no
S3 S4 3.5017(14) . . no
S3 N2 3.225(3) . . no
S3 S2 3.7036(13) . 3_556 no
S4 C21 3.660(4) . 6_555 no
S4 S3 3.5017(14) . . no
S4 N4 3.221(3) . . no
S5 C23 3.221(4) . . no
S5 N4 3.268(2) . . no
S5 S6 3.6711(12) . . no
S6 S5 3.6711(12) . . no
S6 C27B 3.66(2) . 6_555 no
S6 N6 2.976(2) . . no
S6 C26 3.569(3) . 6_555 no
S6 C9 3.560(3) . 6_455 no
S7 C25 3.440(3) . 6_455 no
S7 S8A 3.282(7) . . no
S7 S8B 3.296(5) . . no
S7 N6 3.311(3) . . no
S7 C28 3.655(3) . 6_455 no
S8A S7 3.282(7) . . no
S8A N8 3.328(8) . . no
S8A C29 3.621(8) . 6_455 no
S8B S7 3.296(5) . . no
S8B N8 3.318(7) . . no
S1 H13B 3.1100 . 3_456 no
S1 H5A1 2.8600 . 5_656 no
S1 H5B2 3.1800 . 5_656 no
S1 H13C 3.0500 . 3_456 no
S2 H5B1 2.8200 . . no
S2 H24C 3.1800 . 6_555 no
S3 H23A 3.1200 . 6_555 no
S3 H8A 3.1600 . 3_556 no
S4 H21A 2.7700 . 6_555 no
S5 H23A 3.1200 . . no
S5 H23B 2.6900 . . no
S6 H29A 3.1300 . . no
S7 H16A 3.1800 . 7_645 no
S7 H16B 3.0700 . 4_645 no
S8A H29B 2.7700 . 6_455 no
S8B H16A 3.0600 . 7_645 no
N1 N3 2.772(3) . . no
N1 N7 2.786(3) . . no
N1 C9 2.885(4) . . no
N1 C26 2.908(4) . . no
N2 S3 3.225(3) . . no
N2 C7 3.014(5) . . no
N2 S2 3.353(2) . . no
N2 C13A 3.420(5) . . no
N3 N5 2.779(3) . . no
N3 C2 2.896(4) . . no
N3 C17 2.890(3) . . no
N3 N1 2.772(3) . . no
N4 S4 3.221(3) . . no
N4 S5 3.268(2) . . no
N4 C21 2.978(4) . . no
N4 C18 3.376(4) . 6_555 no
N4 C15 3.374(4) . . no
N5 C25 2.901(4) . . no
N5 N3 2.779(3) . . no
N5 C10 2.893(4) . . no
N5 N7 2.787(3) . . no
N6 S7 3.311(3) . . no
N6 S6 2.976(2) . . no
N6 C29 3.026(5) . . no
N7 C18 2.879(3) . . no
N7 N5 2.787(3) . . no
N7 C1 2.892(4) . . no
N7 N1 2.786(3) . . no
N7 C20 3.444(4) . 6_455 no
N8 S8B 3.318(7) . . no
N8 S8A 3.328(8) . . no
N8 S1 3.207(2) . . no
N8 C31B 3.089(9) . . no
N8 C31A 3.129(12) . . no
N2 H13A 2.7700 . . no
N2 H7A 2.5000 . . no
N4 H15A 2.7100 . . no
N4 H21B 2.6600 . . no
N4 H21A 2.7800 . . no
N6 H29B 2.8400 . . no
N6 H29A 2.6700 . . no
N8 H31D 2.5300 . . no
N8 H5A2 2.9000 . . no
N8 H31A 2.6000 . . no
C5B C32B 3.42(3) . 5_656 no
C5B S2 3.57(3) . . no
C6B C6B 3.59(5) . 5_756 no
C7 N2 3.014(5) . . no
C9 S6 3.560(3) . 6_555 no
C10 C18 3.567(4) . 6_555 no
C10 C19 3.471(4) . 6_555 no
C11 C20 3.567(4) . 6_555 no
C13A N2 3.420(5) . . no
C13B C32B 3.30(3) . 7_655 no
C15 N4 3.374(4) . . no
C17 C18 3.485(4) . 6_555 no
C18 C17 3.485(4) . 6_455 no
C18 C25 3.598(4) . 6_555 no
C18 C10 3.567(4) . 6_455 no
C18 N4 3.376(4) . 6_455 no
C19 C25 3.535(4) . 6_555 no
C19 C10 3.471(4) . 6_455 no
C20 C11 3.567(4) . 6_455 no
C21 N4 2.978(4) . . no
C21 S4 3.660(4) . 6_455 no
C23 S5 3.221(4) . . no
C25 S7 3.440(3) . 6_555 no
C25 C18 3.598(4) . 6_455 no
C25 C19 3.535(4) . 6_455 no
C26 S6 3.569(3) . 6_455 no
C27B S6 3.66(2) . 6_455 no
C28 S7 3.655(3) . 6_555 no
C29 S8A 3.621(8) . 6_555 no
C29 N6 3.026(5) . . no
C31A N8 3.129(12) . . no
C31B N8 3.089(9) . . no
C32B C13B 3.30(3) . 7_645 no
C32B C5B 3.42(3) . 5_656 no
C1 H23B 2.8900 . 6_455 no
C2 H8B 2.9900 . 3_456 no
C2 H7A 3.0800 . . no
C3 H24C 3.1000 . 6_555 no
C3 H8B 2.9800 . 3_456 no
C4 H6A3 2.7700 . . no
C5B H32E 2.7700 . 5_656 no
C6A H30B 3.0600 . 6_555 no
C6B H6B1 2.7300 . 5_756 no
C7 H13A 3.0500 . . no
C9 H23A 3.1000 . 6_555 no
C9 H13A 3.0200 . . no
C9 H22A 2.8900 . 6_455 no
C10 H15A 2.9500 . . no
C12 H14C 2.8700 . . no
C13B H32E 2.7000 . 7_655 no
C14A H6B3 3.0800 . 7_655 no
C21 H16C 3.0800 . . no
C22 H14E 3.0400 . 6_555 no
C26 H31D 3.0400 . . no
C32B H5B2 2.8700 . 5_656 no
C32B H13C 2.7300 . 7_645 no
C32B H5B1 3.0000 . 5_656 no
C32B H13D 3.0100 . 7_645 no
H5A1 S1 2.8600 . 5_656 no
H5A2 N8 2.9000 . . no
H6A3 C4 2.7700 . . no
H5B1 C32B 3.0000 . 5_656 no
H5B1 S2 2.8200 . . no
H5B1 H32E 2.3800 . 5_656 no
H5B2 C32B 2.8700 . 5_656 no
H5B2 H32E 2.3200 . 5_656 no
H5B2 S1 3.1800 . 5_656 no
H7A N2 2.5000 . . no
H7A C2 3.0800 . . no
H7B H13A 2.5000 . . no
H6B1 H6B1 1.9500 . 5_756 no
H6B1 C6B 2.7300 . 5_756 no
H8A S3 3.1600 . 3_456 no
H8B C3 2.9800 . 3_556 no
H8B C2 2.9900 . 3_556 no
H6B3 H14B 2.4600 . 7_645 no
H6B3 C14A 3.0800 . 7_645 no
H13A C7 3.0500 . . no
H13A N2 2.7700 . . no
H13A C9 3.0200 . . no
H13A H7B 2.5000 . . no
H13B S1 3.1100 . 3_556 no
H13C S1 3.0500 . 3_556 no
H13C C32B 2.7300 . 7_655 no
H13C H32E 1.9500 . 7_655 no
H13D C32B 3.0100 . 7_655 no
H13D H31C 2.5700 . 7_655 no
H14B H6B3 2.4600 . 7_655 no
H14C C12 2.8700 . . no
H14E C22 3.0400 . 6_455 no
H15A C10 2.9500 . . no
H15A N4 2.7100 . . no
H15A H21A 2.4600 . . no
H16A S8B 3.0600 . 7_655 no
H16A S7 3.1800 . 7_655 no
H16B S7 3.0700 . 4_655 no
H16C C21 3.0800 . . no
H16C H22B 2.4800 . . no
H21A N4 2.7800 . . no
H21A H15A 2.4600 . . no
H21A S4 2.7700 . 6_455 no
H21B N4 2.6600 . . no
H22A C9 2.8900 . 6_555 no
H22B H16C 2.4800 . . no
H23A S3 3.1200 . 6_455 no
H23A C9 3.1000 . 6_455 no
H23A S5 3.1200 . . no
H23B Zn1 3.5500 . 6_555 no
H23B C1 2.8900 . 6_555 no
H23B S5 2.6900 . . no
H24A H31B 2.3100 . 6_555 no
H24C S2 3.1800 . 6_455 no
H24C C3 3.1000 . 6_455 no
H29A S6 3.1300 . . no
H29A N6 2.6700 . . no
H29B N6 2.8400 . . no
H29B S8A 2.7700 . 6_555 no
H30B C6A 3.0600 . 6_455 no
H31A N8 2.6000 . . no
H31B H24A 2.3100 . 6_455 no
H31C H13D 2.5700 . 7_645 no
H31D N8 2.5300 . . no
H31D C26 3.0400 . . no
H32E H5B1 2.3800 . 5_656 no
H32E H5B2 2.3200 . 5_656 no
H32E C13B 2.7000 . 7_645 no
H32E H13C 1.9500 . 7_645 no
H32E C5B 2.7700 . 5_656 no

loop_
_geom_hbond_atom_site_label_D
_geom_hbond_atom_site_label_H
_geom_hbond_atom_site_label_A
_geom_hbond_site_symmetry_A
_geom_hbond_distance_DH
_geom_hbond_distance_HA
_geom_hbond_distance_DA
_geom_hbond_angle_DHA
_geom_hbond_publ_flag
C5A H5A1 S1 5_656 0.97 2.86 3.764(5) 155 yes
C7 H7A N2 . 0.97 2.50 3.014(5) 113 yes
C21 H21A S4 6_455 0.97 2.77 3.660(4) 154 yes
C23 H23B S5 . 0.97 2.69 3.221(4) 115 yes
C31B H31D N8 . 0.97 2.53 3.089(9) 116 yes
C21 H21B Cg3 6_555 0.97 2.86 3.536(3) 128 yes
C22 H22A Cg1 6_555 0.96 2.90 3.699(4) 142 yes
C23 H23B Cg2 6_555 0.97 2.81 3.641(4) 144 yes

loop_
_geom_torsion_atom_site_label_1
_geom_torsion_atom_site_label_2
_geom_torsion_atom_site_label_3
_geom_torsion_atom_site_label_4
_geom_torsion_site_symmetry_1
_geom_torsion_site_symmetry_2
_geom_torsion_site_symmetry_3
_geom_torsion_site_symmetry_4
_geom_torsion
_geom_torsion_publ_flag
N1 Zn1 S5 C20 6_555 6_555 . . 123.48(11) no
N3 Zn1 S5 C20 6_555 6_555 . . -147.19(11) no
N5 Zn1 S5 C20 6_555 6_555 . . -57.16(12) no
N7 Zn1 S5 C20 6_555 6_555 . . 33.40(11) no
N1 Zn1 S5 C21 6_555 6_555 . . -125.55(14) no
N3 Zn1 S5 C21 6_555 6_555 . . -36.22(13) no
N5 Zn1 S5 C21 6_555 6_555 . . 53.81(14) no
N7 Zn1 S5 C21 6_555 6_555 . . 144.37(13) no
N3 Zn1 N1 C1 . . . . -170.8(2) no
N5 Zn1 N1 C1 . . . . -92.0(4) no
N7 Zn1 N1 C1 . . . . -10.8(2) no
S5 Zn1 N1 C1 6_455 . . . 89.7(2) no
N3 Zn1 N1 C2 . . . . 15.2(2) no
N5 Zn1 N1 C2 . . . . 94.0(3) no
N7 Zn1 N1 C2 . . . . 175.3(2) no
S5 Zn1 N1 C2 6_455 . . . -84.2(2) no
N1 Zn1 N3 C9 . . . . -17.4(2) no
N5 Zn1 N3 C9 . . . . -176.7(2) no
N7 Zn1 N3 C9 . . . . -96.6(3) no
S5 Zn1 N3 C9 6_455 . . . 81.8(2) no
N1 Zn1 N3 C10 . . . . 173.0(2) no
N5 Zn1 N3 C10 . . . . 13.7(2) no
N7 Zn1 N3 C10 . . . . 93.9(3) no
S5 Zn1 N3 C10 6_455 . . . -87.8(2) no
N1 Zn1 N5 C17 . . . . -83.4(3) no
N3 Zn1 N5 C17 . . . . -4.6(2) no
N7 Zn1 N5 C17 . . . . -164.6(2) no
S5 Zn1 N5 C17 6_455 . . . 94.9(2) no
N1 Zn1 N5 C18 . . . . 89.1(4) no
N3 Zn1 N5 C18 . . . . 167.8(2) no
N7 Zn1 N5 C18 . . . . 7.8(2) no
S5 Zn1 N5 C18 6_455 . . . -92.7(2) no
N1 Zn1 N7 C25 . . . . -173.6(2) no
N3 Zn1 N7 C25 . . . . -94.6(3) no
N5 Zn1 N7 C25 . . . . -14.5(2) no
S5 Zn1 N7 C25 6_455 . . . 87.1(2) no
N1 Zn1 N7 C26 . . . . 13.0(2) no
N3 Zn1 N7 C26 . . . . 92.0(3) no
N5 Zn1 N7 C26 . . . . 172.1(2) no
S5 Zn1 N7 C26 6_455 . . . -86.3(2) no
C4 S1 C5A C6A . . . . 62.8(5) no
C5A S1 C4 C1 . . . . 72.1(3) no
C5A S1 C4 C3 . . . . -109.2(3) no
C3 S2 C7 C8 . . . . -178.1(3) no
C7 S2 C3 C4 . . . . -166.6(3) no
C7 S2 C3 C2 . . . . 17.2(3) no
C13A S3 C12 C11 . . . . 119.6(3) no
C12 S3 C13A C14A . . . . -74.0(4) no
C13A S3 C12 C9 . . . . -66.8(3) no
C15 S4 C11 C10 . . . . 62.0(3) no
C11 S4 C15 C16 . . . . -169.2(3) no
C15 S4 C11 C12 . . . . -118.8(3) no
Zn1 S5 C20 C19 6_555 . . . -89.6(2) no
C21 S5 C20 C19 . . . . 161.3(3) no
Zn1 S5 C20 C17 6_555 . . . 79.2(2) no
C20 S5 C21 C22 . . . . -162.9(2) no
C21 S5 C20 C17 . . . . -29.9(3) no
Zn1 S5 C21 C22 6_555 . . . 92.6(2) no
C23 S6 C19 C20 . . . . -6.1(4) no
C23 S6 C19 C18 . . . . -179.9(2) no
C19 S6 C23 C24 . . . . 172.6(2) no
C28 S7 C29 C30 . . . . 164.8(3) no
C29 S7 C28 C27B . . . . -154.9(11) no
C29 S7 C28 C25 . . . . 30.2(3) no
C27B S8B C31B C32B . . . . 158.9(12) no
C31B S8B C27B C26 . . . . 11(2) no
C31B S8B C27B C28 . . . . 166.6(17) no
C2 N1 C1 C4 . . . . 0.2(3) no
Zn1 N1 C2 N2 . . . . -8.1(4) no
Zn1 N1 C1 N8 . . . . 5.5(4) no
Zn1 N1 C1 C4 . . . . -174.7(2) no
C2 N1 C1 N8 . . . . -179.6(3) no
Zn1 N1 C2 C3 . . . . 174.35(19) no
C1 N1 C2 N2 . . . . 177.1(3) no
C1 N1 C2 C3 . . . . -0.5(3) no
C2 N2 C9 N3 . . . . 1.0(5) no
C9 N2 C2 C3 . . . . 173.4(3) no
C9 N2 C2 N1 . . . . -3.8(5) no
C2 N2 C9 C12 . . . . -177.3(3) no
Zn1 N3 C9 C12 . . . . -168.27(18) no
C10 N3 C9 C12 . . . . 2.9(3) no
C10 N3 C9 N2 . . . . -175.6(3) no
C9 N3 C10 N4 . . . . 173.3(3) no
Zn1 N3 C10 C11 . . . . 167.87(18) no
Zn1 N3 C10 N4 . . . . -15.6(4) no
Zn1 N3 C9 N2 . . . . 13.3(4) no
C9 N3 C10 C11 . . . . -3.2(3) no
C10 N4 C17 N5 . . . . 8.1(5) no
C17 N4 C10 N3 . . . . 2.8(5) no
C17 N4 C10 C11 . . . . 178.9(3) no
C10 N4 C17 C20 . . . . -171.0(3) no
C17 N5 C18 N6 . . . . 176.0(3) no
Zn1 N5 C17 C20 . . . . 174.37(18) no
Zn1 N5 C17 N4 . . . . -4.8(4) no
Zn1 N5 C18 N6 . . . . 2.4(4) no
C18 N5 C17 C20 . . . . 0.9(3) no
C18 N5 C17 N4 . . . . -178.3(3) no
C17 N5 C18 C19 . . . . -1.1(3) no
Zn1 N5 C18 C19 . . . . -174.63(18) no
C18 N6 C25 C28 . . . . -172.6(3) no
C18 N6 C25 N7 . . . . 2.0(5) no
C25 N6 C18 C19 . . . . 166.6(3) no
C25 N6 C18 N5 . . . . -10.2(5) no
C26 N7 C25 N6 . . . . -172.9(3) no
Zn1 N7 C25 N6 . . . . 12.7(4) no
Zn1 N7 C26 N8 . . . . -10.3(4) no
C25 N7 C26 C27B . . . . -4.2(9) no
Zn1 N7 C25 C28 . . . . -172.11(19) no
Zn1 N7 C26 C27B . . . . 170.3(9) no
C25 N7 C26 N8 . . . . 175.3(3) no
C26 N7 C25 C28 . . . . 2.3(3) no
C26 N8 C1 C4 . . . . -177.1(3) no
C1 N8 C26 N7 . . . . -0.1(5) no
C26 N8 C1 N1 . . . . 2.7(5) no
C1 N8 C26 C27B . . . . 179.2(11) no
N1 C1 C4 C3 . . . . 0.3(3) no
N8 C1 C4 S1 . . . . -1.1(4) no
N1 C1 C4 S1 . . . . 179.1(2) no
N8 C1 C4 C3 . . . . -179.9(3) no
N1 C2 C3 C4 . . . . 0.6(3) no
N1 C2 C3 S2 . . . . 177.3(2) no
N2 C2 C3 C4 . . . . -177.0(3) no
N2 C2 C3 S2 . . . . -0.3(4) no
C2 C3 C4 S1 . . . . -179.4(2) no
S2 C3 C4 S1 . . . . 3.6(4) no
S2 C3 C4 C1 . . . . -177.5(2) no
C2 C3 C4 C1 . . . . -0.5(3) no
N2 C9 C12 C11 . . . . 177.1(3) no
N3 C9 C12 S3 . . . . -176.2(2) no
N2 C9 C12 S3 . . . . 2.4(4) no
N3 C9 C12 C11 . . . . -1.4(3) no
N3 C10 C11 S4 . . . . -178.3(2) no
N4 C10 C11 C12 . . . . -174.3(3) no
N3 C10 C11 C12 . . . . 2.4(3) no
N4 C10 C11 S4 . . . . 5.0(4) no
C10 C11 C12 C9 . . . . -0.5(3) no
C10 C11 C12 S3 . . . . 174.1(2) no
S4 C11 C12 S3 . . . . -5.2(4) no
S4 C11 C12 C9 . . . . -179.8(2) no
N5 C17 C20 C19 . . . . -0.4(3) no
N5 C17 C20 S5 . . . . -170.9(2) no
N4 C17 C20 S5 . . . . 8.3(4) no
N4 C17 C20 C19 . . . . 178.9(3) no
N6 C18 C19 C20 . . . . -176.5(3) no
N5 C18 C19 C20 . . . . 0.8(3) no
N5 C18 C19 S6 . . . . 176.49(19) no
N6 C18 C19 S6 . . . . -0.8(4) no
C18 C19 C20 C17 . . . . -0.3(3) no
S6 C19 C20 S5 . . . . -3.8(5) no
C18 C19 C20 S5 . . . . 170.4(2) no
S6 C19 C20 C17 . . . . -174.6(2) no
N7 C25 C28 C27B . . . . 0.7(11) no
N7 C25 C28 S7 . . . . 176.0(2) no
N6 C25 C28 C27B . . . . 176.1(11) no
N6 C25 C28 S7 . . . . -8.6(4) no
N7 C26 C27B C28 . . . . 4.5(15) no
N8 C26 C27B C28 . . . . -175.0(7) no
N8 C26 C27B S8B . . . . -15(2) no
N7 C26 C27B S8B . . . . 164.4(13) no
S8B C27B C28 C25 . . . . -162.7(16) no
C26 C27B C28 S7 . . . . -178.8(6) no
C26 C27B C28 C25 . . . . -3.0(15) no
S8B C27B C28 S7 . . . . 22(2) no
